data_4114383
loop_
_publ_author_name
'Yoshiharu Nishiyama'
'Junji Sugiyama'
'Henri Chanzy'
'Paul Langan'

_publ_section_title
;
 Crystal Structure and Hydrogen Bonding System in Cellulose I\afrom
 Synchrotron X-ray and Neutron Fiber Diffraction
;
_journal_name_full 'Journal of the American Chemical Society'
_journal_page_first 14300
_journal_page_last 14306
_journal_paper_doi 10.1021/ja037055w
_journal_volume 125
_journal_year 2003
_chemical_formula_sum 'C12 H14 D10 O6'
_chemical_formula_weight 274.38
_chemical_name_common cellulose
_chemical_name_systematic
;
 ?
;
_space_group_IT_number 1
_symmetry_cell_setting triclinic
_symmetry_space_group_name_Hall 'P 1'
_symmetry_space_group_name_H-M 'P 1'
_atom_sites_solution_hydrogens geom
_atom_sites_solution_primary direct
_atom_sites_solution_secondary difmap
_audit_creation_method SHELXL-97
_cell_angle_alpha 80.37(5)
_cell_angle_beta 118.08(5)
_cell_angle_gamma 114.80(5)
_cell_formula_units_Z 1
_cell_length_a 10.4000(5)
_cell_length_b 6.717(6)
_cell_length_c 5.962(7)
_cell_measurement_temperature 293(2)
_cell_volume 333.3(5)
_computing_structure_refinement 'SHELXL-97 (Sheldrick, 1997)'
_diffrn_ambient_temperature 293(2)
_diffrn_measured_fraction_theta_full 0.403
_diffrn_measured_fraction_theta_max 0.403
_diffrn_radiation_monochromator graphite
_diffrn_radiation_source 'fine-focus sealed tube'
_diffrn_radiation_wavelength 1.30580
_diffrn_reflns_av_R_equivalents 0.0000
_diffrn_reflns_av_sigmaI/netI 0.0710
_diffrn_reflns_limit_h_max 8
_diffrn_reflns_limit_h_min 0
_diffrn_reflns_limit_k_max 5
_diffrn_reflns_limit_k_min -5
_diffrn_reflns_limit_l_max 4
_diffrn_reflns_limit_l_min -4
_diffrn_reflns_number 159
_diffrn_reflns_theta_full 32.90
_diffrn_reflns_theta_max 32.90
_diffrn_reflns_theta_min 4.44
_exptl_absorpt_coefficient_mu 0.348
_exptl_crystal_density_diffrn 1.36
_exptl_crystal_F_000 258
_refine_diff_density_max 1.552
_refine_diff_density_min -1.336
_refine_diff_density_rms 0.414
_refine_ls_abs_structure_details 'Flack H D (1983), Acta Cryst. A39, 876-881'
_refine_ls_abs_structure_Flack 10(10)
_refine_ls_extinction_method none
_refine_ls_goodness_of_fit_ref 2.688
_refine_ls_hydrogen_treatment mixed
_refine_ls_matrix_type fullcycle
_refine_ls_number_parameters 39
_refine_ls_number_reflns 159
_refine_ls_number_restraints 23
_refine_ls_restrained_S_all 2.472
_refine_ls_R_factor_all 0.2050
_refine_ls_R_factor_gt 0.2049
_refine_ls_shift/su_max 0.000
_refine_ls_shift/su_mean 0.000
_refine_ls_structure_factor_coef Fsqd
_refine_ls_weighting_details 'calc w=1/[\s^2^(Fo^2^)+(0.2000P)^2^+0.0000P] where P=(Fo^2^+2Fc^2^)/3'
_refine_ls_weighting_scheme calc
_refine_ls_wR_factor_gt 0.4566
_refine_ls_wR_factor_ref 0.4566
_reflns_number_gt 158
_reflns_number_total 159
_reflns_threshold_expression >2sigma(I)
_cod_data_source_file ja037055wsi20030711_112804_2.cif
_cod_data_source_block neutron
_cod_database_code 4114383

loop_
_symmetry_equiv_pos_as_xyz
'x, y, z'

loop_
_atom_site_label
_atom_site_type_symbol
_atom_site_fract_x
_atom_site_fract_y
_atom_site_fract_z
_atom_site_U_iso_or_equiv
_atom_site_adp_type
_atom_site_occupancy
_atom_site_symmetry_multiplicity
_atom_site_calc_flag
_atom_site_refinement_flags
_atom_site_disorder_assembly
_atom_site_disorder_group
D31 D -0.117(8) -0.188(16) 0.235(13) 0.008(9) Uiso 1 1 d D . .
D21A D 0.326(3) -0.296(9) 0.40(2) 0.008(9) Uiso 0.56(6) 1 d PD A 1
D21B D 0.115(14) -0.430(14) 0.34(4) 0.008(9) Uiso 0.44(6) 1 d PD A 2
D22A D 0.839(8) 0.333(14) -0.23(3) 0.008(9) Uiso 0.56(6) 1 d PD A 1
D22B D 0.71(2) 0.451(8) -0.23(4) 0.008(9) Uiso 0.44(6) 1 d PD A 2
D61A D -0.039(8) 0.43(2) -0.559(12) 0.008(9) Uiso 0.56(6) 1 d PD A 1
D61B D -0.129(6) 0.25(2) -0.35(3) 0.008(9) Uiso 0.44(6) 1 d PD A 2
D62A D 0.481(17) -0.508(18) 0.51(2) 0.008(9) Uiso 0.56(6) 1 d PD A 1
D62B D 0.45(2) -0.245(13) 0.39(3) 0.008(9) Uiso 0.44(6) 1 d PD A 2
D32 D 0.422(8) 0.302(14) -0.148(9) 0.008(9) Uiso 1 1 d D . .
O51 O 0.2391 0.1516 -0.0442 0.005(6) Uiso 1 1 d G . .
C11 C 0.2536 -0.0545 0.0310 0.005(6) Uiso 1 1 d G . .
H11 H 0.1973 -0.1585 -0.1140 0.006 Uiso 1 1 d G . .
O11 O 0.4163 -0.0090 0.1569 0.005(6) Uiso 1 1 d G . .
C21 C 0.1930 -0.1431 0.2337 0.005(6) Uiso 1 1 d GD A .
H21 H 0.2550 -0.0383 0.3792 0.006 Uiso 1 1 d G . .
C31 C 0.0215 -0.1743 0.1136 0.005(6) Uiso 1 1 d GD . .
H31 H -0.0404 -0.2902 -0.0201 0.006 Uiso 1 1 d G . .
C41 C -0.0003 0.0346 -0.0030 0.005(6) Uiso 1 1 d G . .
H41 H 0.0464 0.1410 0.1359 0.006 Uiso 1 1 d G . .
C51 C 0.0794 0.1377 -0.1754 0.005(6) Uiso 1 1 d G . .
H51 H 0.0220 0.0485 -0.3333 0.006 Uiso 1 1 d G . .
C61 C 0.0919 0.3736 -0.2361 0.005(6) Uiso 1 1 d GD A .
H61A H 0.1302 0.4540 -0.0814 0.006 Uiso 1 1 d G . .
H61B H 0.1664 0.4464 -0.3072 0.006 Uiso 1 1 d G . .
O21 O 0.2112 -0.3461 0.3131 0.005(6) Uiso 1 1 d GD . .
O31 O -0.0314 -0.2431 0.3067 0.005(6) Uiso 1 1 d GD . .
O61 O -0.0595 0.3714 -0.4130 0.005(6) Uiso 1 1 d GD . .
O52 O 0.6796 -0.1584 0.0461 0.005(6) Uiso 1 1 d G . .
C12 C 0.7664 0.0478 -0.0255 0.005(6) Uiso 1 1 d G . .
H12 H 0.8462 0.1471 0.1231 0.006 Uiso 1 1 d G . .
O12 O 0.8366 0.0031 -0.1524 0.005(6) Uiso 1 1 d G . .
C22 C 0.6499 0.1470 -0.2178 0.005(6) Uiso 1 1 d GD A .
H22 H 0.5732 0.0483 -0.3680 0.006 Uiso 1 1 d G . .
C32 C 0.5661 0.1799 -0.0864 0.005(6) Uiso 1 1 d GD . .
H32 H 0.6442 0.2833 0.0593 0.006 Uiso 1 1 d G . .
C42 C 0.4832 -0.0375 0.0079 0.005(6) Uiso 1 1 d G . .
H42 H 0.3980 -0.1353 -0.1395 0.006 Uiso 1 1 d G . .
C52 C 0.5957 -0.1480 0.1747 0.005(6) Uiso 1 1 d G . .
H52 H 0.6716 -0.0623 0.3350 0.006 Uiso 1 1 d G . .
C62 C 0.5122 -0.3823 0.2313 0.005(6) Uiso 1 1 d GD A .
H62A H 0.4236 -0.4600 0.0751 0.006 Uiso 1 1 d G . .
H62B H 0.5849 -0.4562 0.2993 0.006 Uiso 1 1 d G . .
O22 O 0.7397 0.3522 -0.2877 0.005(6) Uiso 1 1 d GD . .
O32 O 0.4550 0.2697 -0.2607 0.005(6) Uiso 1 1 d GD . .
O62 O 0.4567 -0.3869 0.4092 0.005(6) Uiso 1 1 d GD . .

loop_
_atom_type_symbol
_atom_type_description
_atom_type_scat_dispersion_real
_atom_type_scat_dispersion_imag
_atom_type_scat_source
C C 0.0000 0.0000 'International Tables Vol C Tables 4.2.6.8 and 6.1.1.4'
H H 0.0000 0.0000 'International Tables Vol C Tables 4.2.6.8 and 6.1.1.4'
D D 0.0000 0.0000 'International Tables Vol C Tables 4.2.6.8 and 6.1.1.4'
O O 0.0000 0.0000 'International Tables Vol C Tables 4.2.6.8 and 6.1.1.4'

loop_
_geom_angle_atom_site_label_1
_geom_angle_atom_site_label_2
_geom_angle_atom_site_label_3
_geom_angle
_geom_angle_site_symmetry_1
_geom_angle_site_symmetry_3
C11 O51 C51 114.5 . .
O11 C11 O51 106.5 . .
O11 C11 C21 105.9 . .
O51 C11 C21 107.6 . .
C11 O11 C42 116.3 . .
O21 C21 C31 111.5 . .
O21 C21 C11 107.5 . .
C31 C21 C11 107.9 . .
O31 C31 C21 107.7 . .
O31 C31 C41 111.0 . .
C21 C31 C41 111.4 . .
O12 C41 C31 113.1 1_455 .
O12 C41 C51 106.3 1_455 .
C31 C41 C51 113.4 . .
O51 C51 C41 108.7 . .
O51 C51 C61 105.7 . .
C41 C51 C61 112.2 . .
O61 C61 C51 109.3 . .
D21A O21 D21B 142(10) . .
D21A O21 C21 101(3) . .
D21B O21 C21 100(3) . .
D31 O31 C31 99(3) . .
D61B O61 D61A 145(10) . .
D61B O61 C61 102(4) . .
D61A O61 C61 100(3) . .
C12 O52 C52 115.1 . .
O12 C12 O52 106.5 . .
O12 C12 C22 107.3 . .
O52 C12 C22 108.8 . .
C12 O12 C41 115.8 . 1_655
O22 C22 C32 110.9 . .
O22 C22 C12 107.6 . .
C32 C22 C12 107.2 . .
O32 C32 C22 108.8 . .
O32 C32 C42 110.6 . .
C22 C32 C42 110.1 . .
O11 C42 C52 106.7 . .
O11 C42 C32 111.7 . .
C52 C42 C32 112.0 . .
O52 C52 C42 109.2 . .
O52 C52 C62 106.3 . .
C42 C52 C62 113.2 . .
O62 C62 C52 110.7 . .
D22A O22 D22B 133(10) . .
D22A O22 C22 100(3) . .
D22B O22 C22 100(3) . .
D32 O32 C32 101(3) . .
D62B O62 D62A 151(10) . .
D62B O62 C62 103(4) . .
D62A O62 C62 101(3) . .

loop_
_geom_bond_atom_site_label_1
_geom_bond_atom_site_label_2
_geom_bond_distance
_geom_bond_site_symmetry_2
D31 O31 0.99(2) .
D21A O21 0.97(2) .
D21B O21 0.98(2) .
D22A O22 0.98(3) .
D22B O22 0.99(2) .
D61A O61 0.98(2) .
D61B O61 0.98(2) .
D62A O62 0.98(3) .
D62B O62 0.98(3) .
D32 O32 0.98(2) .
O51 C11 1.4297 .
O51 C51 1.4312 .
C11 O11 1.4024 .
C11 C21 1.5412 .
O11 C42 1.4356 .
C21 O21 1.4267 .
C21 C31 1.5070 .
C31 O31 1.4309 .
C31 C41 1.5149 .
C41 O12 1.4329 1_455
C41 C51 1.5193 .
C51 C61 1.5296 .
C61 O61 1.4187 .
O52 C12 1.4252 .
O52 C52 1.4331 .
C12 O12 1.4059 .
C12 C22 1.5300 .
O12 C41 1.4329 1_655
C22 O22 1.4279 .
C22 C32 1.5115 .
C32 O32 1.4224 .
C32 C42 1.5225 .
C42 C52 1.5151 .
C52 C62 1.5151 .
C62 O62 1.4175 .
